data_4076167
loop_
_publ_author_name
'Zhu, Hongping'
'Yang, Zhi'
'Magull, J\"org'
'Roesky, Herbert W.'
'Schmidt, Hans-Georg'
'Noltemeyer, Mathias'

_publ_section_title
;
 Syntheses and Structural Characterization of a
 LAl(N3)N[\m-Si(N3)(tBu)]2NAl(N3)L and a Monomeric Aluminum Hydride Amide
 LAlH(NHAr) (L = HC[(CMe)(NAr)]2, Ar = 2,6-iPr2C6H3)
;
_journal_issue 26
_journal_name_full Organometallics
_journal_page_first 6420
_journal_paper_doi 10.1021/om050698v
_journal_volume 24
_journal_year 2005
_chemical_formula_sum 'C73 H108 Al2 N18 Si2'
_chemical_formula_weight 1347.91
_chemical_name_systematic
; 
 ? 
;
_space_group_IT_number 2
_symmetry_cell_setting triclinic
_symmetry_space_group_name_Hall '-P 1'
_symmetry_space_group_name_H-M 'P -1'
_atom_sites_solution_hydrogens geom
_atom_sites_solution_primary direct
_atom_sites_solution_secondary difmap
_audit_creation_method SHELXL-97
_cell_angle_alpha 102.657(4)
_cell_angle_beta 99.836(4)
_cell_angle_gamma 99.243(4)
_cell_formula_units_Z 2
_cell_length_a 12.9225(6)
_cell_length_b 16.5684(8)
_cell_length_c 19.7508(9)
_cell_measurement_temperature 133(2)
_cell_volume 3978.1(3)
_computing_structure_refinement 'SHELXL-97 (Sheldrick, 1997)'
_computing_structure_solution 'SHELXS-97 (Sheldrick, 1990)'
_diffrn_ambient_temperature 133(2)
_diffrn_measured_fraction_theta_full 0.947
_diffrn_measured_fraction_theta_max 0.947
_diffrn_measurement_device_type IPDS2
_diffrn_radiation_monochromator graphite
_diffrn_radiation_source 'fine-focus sealed tube'
_diffrn_radiation_type MoK\a
_diffrn_radiation_wavelength 0.71073
_diffrn_reflns_av_R_equivalents 0.0561
_diffrn_reflns_av_sigmaI/netI 0.0475
_diffrn_reflns_limit_h_max 15
_diffrn_reflns_limit_h_min -12
_diffrn_reflns_limit_k_max 19
_diffrn_reflns_limit_k_min -19
_diffrn_reflns_limit_l_max 23
_diffrn_reflns_limit_l_min -23
_diffrn_reflns_number 40310
_diffrn_reflns_theta_full 25.17
_diffrn_reflns_theta_max 25.17
_diffrn_reflns_theta_min 1.76
_exptl_absorpt_coefficient_mu 0.118
_exptl_absorpt_correction_type none
_exptl_crystal_colour colorless
_exptl_crystal_density_diffrn 1.125
_exptl_crystal_density_method 'not measured'
_exptl_crystal_F_000 1452
_refine_diff_density_max 1.177
_refine_diff_density_min -0.845
_refine_diff_density_rms 0.078
_refine_ls_extinction_method none
_refine_ls_goodness_of_fit_ref 1.082
_refine_ls_hydrogen_treatment 'refined as a riding model'
_refine_ls_matrix_type full
_refine_ls_number_parameters 853
_refine_ls_number_reflns 13529
_refine_ls_number_restraints 1
_refine_ls_restrained_S_all 1.082
_refine_ls_R_factor_all 0.0837
_refine_ls_R_factor_gt 0.0629
_refine_ls_shift/su_max 0.219
_refine_ls_shift/su_mean 0.001
_refine_ls_structure_factor_coef Fsqd
_refine_ls_weighting_details 'calc w=1/[\s^2^(Fo^2^)+(0.1068P)^2^+3.6091P] where P=(Fo^2^+2Fc^2^)/3'
_refine_ls_weighting_scheme calc
_refine_ls_wR_factor_gt 0.1770
_refine_ls_wR_factor_ref 0.1925
_reflns_number_gt 10578
_reflns_number_total 13529
_reflns_threshold_expression >2sigma(I)
_cod_data_source_file om050698vsi20050926_055706.cif
_cod_data_source_block compound_3
_cod_original_sg_symbol_H-M P-1
_cod_database_code 4076167

loop_
_symmetry_equiv_pos_as_xyz
'x, y, z'
'-x, -y, -z'

loop_
_atom_site_label
_atom_site_type_symbol
_atom_site_fract_x
_atom_site_fract_y
_atom_site_fract_z
_atom_site_U_iso_or_equiv
_atom_site_adp_type
_atom_site_occupancy
_atom_site_symmetry_multiplicity
_atom_site_calc_flag
_atom_site_refinement_flags
_atom_site_disorder_assembly
_atom_site_disorder_group
Si1 Si 0.33104(7) 0.22417(5) 0.25660(4) 0.01924(19) Uani 1 1 d . . .
Si2 Si 0.42015(6) 0.15766(5) 0.16749(4) 0.01870(19) Uani 1 1 d . . .
Al1 Al 0.45018(7) 0.09195(5) 0.31683(4) 0.0179(2) Uani 1 1 d . . .
Al2 Al 0.36157(7) 0.32359(5) 0.12829(4) 0.0183(2) Uani 1 1 d . . .
N1 N 0.6008(2) 0.11037(15) 0.35510(13) 0.0204(5) Uani 1 1 d . . .
N2 N 0.4188(2) -0.02730(15) 0.30639(13) 0.0215(5) Uani 1 1 d . . .
N3 N 0.3911(2) 0.14080(16) 0.38986(13) 0.0253(6) Uani 1 1 d . . .
N4 N 0.3711(2) 0.13872(18) 0.44616(14) 0.0298(6) Uani 1 1 d . . .
N5 N 0.3480(3) 0.1400(3) 0.50003(19) 0.0592(11) Uani 1 1 d . . .
N6 N 0.3999(2) 0.14114(15) 0.24836(12) 0.0189(5) Uani 1 1 d . . .
N7 N 0.3541(2) 0.24241(15) 0.17661(13) 0.0197(5) Uani 1 1 d . . .
N8 N 0.3989(2) 0.31209(16) 0.32688(13) 0.0260(6) Uani 1 1 d . . .
N9 N 0.3828(2) 0.32668(18) 0.38740(15) 0.0310(6) Uani 1 1 d . . .
N10 N 0.3743(3) 0.3456(2) 0.44489(17) 0.0483(9) Uani 1 1 d . . .
N11 N 0.5580(2) 0.19157(17) 0.17270(14) 0.0266(6) Uani 1 1 d . . .
N12 N 0.6008(2) 0.18998(17) 0.12189(16) 0.0304(6) Uani 1 1 d . . .
N13 N 0.6480(3) 0.1919(2) 0.07830(19) 0.0469(8) Uani 1 1 d . . .
N14 N 0.2375(2) 0.35287(16) 0.08090(13) 0.0232(5) Uani 1 1 d . . .
N15 N 0.4428(2) 0.43643(15) 0.17143(13) 0.0205(5) Uani 1 1 d . . .
N16 N 0.4301(2) 0.28179(16) 0.05725(13) 0.0236(6) Uani 1 1 d . . .
N17 N 0.4903(2) 0.31453(16) 0.02600(14) 0.0267(6) Uani 1 1 d . . .
N18 N 0.5488(3) 0.3420(2) -0.00501(17) 0.0432(8) Uani 1 1 d . . .
C1 C 0.7366(3) 0.0887(2) 0.45202(17) 0.0304(7) Uani 1 1 d . . .
H1A H 0.7899 0.0808 0.4227 0.046 Uiso 1 1 calc R . .
H1B H 0.7395 0.0511 0.4840 0.046 Uiso 1 1 calc R . .
H1C H 0.7521 0.1476 0.4801 0.046 Uiso 1 1 calc R . .
C2 C 0.6258(3) 0.06819(19) 0.40465(16) 0.0233(6) Uani 1 1 d . . .
C3 C 0.5529(3) 0.00143(19) 0.41467(16) 0.0251(7) Uani 1 1 d . . .
H3A H 0.5668 -0.0108 0.4597 0.030 Uiso 1 1 calc R . .
C4 C 0.4627(3) -0.04863(19) 0.36567(16) 0.0240(7) Uani 1 1 d . . .
C5 C 0.4141(3) -0.1294(2) 0.38273(19) 0.0337(8) Uani 1 1 d . . .
H5A H 0.3694 -0.1688 0.3393 0.050 Uiso 1 1 calc R . .
H5B H 0.3699 -0.1163 0.4178 0.050 Uiso 1 1 calc R . .
H5C H 0.4716 -0.1552 0.4022 0.050 Uiso 1 1 calc R . .
C6 C 0.6899(2) 0.17119(19) 0.34709(16) 0.0224(6) Uani 1 1 d . . .
C7 C 0.7572(3) 0.1434(2) 0.30209(16) 0.0249(7) Uani 1 1 d . . .
C8 C 0.8512(3) 0.1989(2) 0.30406(19) 0.0323(7) Uani 1 1 d . . .
H8A H 0.8971 0.1816 0.2734 0.039 Uiso 1 1 calc R . .
C9 C 0.8791(3) 0.2785(2) 0.34964(19) 0.0353(8) Uani 1 1 d . . .
H9A H 0.9464 0.3139 0.3529 0.042 Uiso 1 1 calc R . .
C10 C 0.8092(3) 0.3072(2) 0.39076(18) 0.0325(8) Uani 1 1 d . . .
H10A H 0.8276 0.3631 0.4205 0.039 Uiso 1 1 calc R . .
C11 C 0.7120(3) 0.2549(2) 0.38906(16) 0.0261(7) Uani 1 1 d . . .
C12 C 0.7326(3) 0.0545(2) 0.25285(17) 0.0291(7) Uani 1 1 d . . .
H12A H 0.6532 0.0334 0.2420 0.035 Uiso 1 1 calc R . .
C13 C 0.7854(3) -0.0071(2) 0.2885(2) 0.0434(9) Uani 1 1 d . . .
H13A H 0.7803 -0.0599 0.2528 0.065 Uiso 1 1 calc R . .
H13B H 0.7483 -0.0192 0.3256 0.065 Uiso 1 1 calc R . .
H13C H 0.8610 0.0185 0.3097 0.065 Uiso 1 1 calc R . .
C14 C 0.7670(3) 0.0533(2) 0.18208(19) 0.0388(8) Uani 1 1 d . . .
H14A H 0.7350 -0.0015 0.1483 0.058 Uiso 1 1 calc R . .
H14B H 0.8454 0.0622 0.1899 0.058 Uiso 1 1 calc R . .
H14C H 0.7427 0.0984 0.1629 0.058 Uiso 1 1 calc R . .
C15 C 0.6323(3) 0.2894(2) 0.43070(18) 0.0315(7) Uani 1 1 d . . .
H15A H 0.5590 0.2608 0.4019 0.038 Uiso 1 1 calc R . .
C16 C 0.6385(4) 0.2706(3) 0.5024(2) 0.0529(11) Uani 1 1 d . . .
H16A H 0.6188 0.2094 0.4963 0.079 Uiso 1 1 calc R . .
H16B H 0.5889 0.2983 0.5269 0.079 Uiso 1 1 calc R . .
H16C H 0.7119 0.2919 0.5307 0.079 Uiso 1 1 calc R . .
C17 C 0.6402(3) 0.3843(2) 0.4387(2) 0.0385(8) Uani 1 1 d . . .
H17A H 0.6316 0.3959 0.3917 0.058 Uiso 1 1 calc R . .
H17B H 0.7105 0.4152 0.4678 0.058 Uiso 1 1 calc R . .
H17C H 0.5836 0.4027 0.4618 0.058 Uiso 1 1 calc R . .
C18 C 0.3524(3) -0.09705(18) 0.24949(16) 0.0254(7) Uani 1 1 d . . .
C19 C 0.4031(3) -0.1540(2) 0.21006(17) 0.0308(7) Uani 1 1 d . . .
C20 C 0.3384(3) -0.2231(2) 0.15744(19) 0.0383(9) Uani 1 1 d . . .
H20A H 0.3710 -0.2623 0.1301 0.046 Uiso 1 1 calc R . .
C21 C 0.2287(4) -0.2350(2) 0.1448(2) 0.0447(10) Uani 1 1 d . . .
H21A H 0.1861 -0.2827 0.1094 0.054 Uiso 1 1 calc R . .
C22 C 0.1795(3) -0.1779(2) 0.1833(2) 0.0393(9) Uani 1 1 d . . .
H22A H 0.1034 -0.1868 0.1737 0.047 Uiso 1 1 calc R . .
C23 C 0.2398(3) -0.1074(2) 0.23610(17) 0.0297(7) Uani 1 1 d . . .
C24 C 0.5243(3) -0.1437(2) 0.22168(19) 0.0347(8) Uani 1 1 d . . .
H24A H 0.5564 -0.0828 0.2452 0.042 Uiso 1 1 calc R . .
C25 C 0.5631(4) -0.1659(3) 0.1517(2) 0.0483(10) Uani 1 1 d . . .
H25A H 0.5294 -0.1372 0.1182 0.073 Uiso 1 1 calc R . .
H25B H 0.5433 -0.2272 0.1313 0.073 Uiso 1 1 calc R . .
H25C H 0.6413 -0.1475 0.1611 0.073 Uiso 1 1 calc R . .
C26 C 0.5704(3) -0.1960(2) 0.2701(2) 0.0430(9) Uani 1 1 d . . .
H26A H 0.5626 -0.1732 0.3187 0.065 Uiso 1 1 calc R . .
H26B H 0.6466 -0.1933 0.2697 0.065 Uiso 1 1 calc R . .
H26C H 0.5315 -0.2549 0.2528 0.065 Uiso 1 1 calc R . .
C27 C 0.1840(3) -0.0444(2) 0.27673(18) 0.0317(7) Uani 1 1 d . . .
H27A H 0.2224 0.0134 0.2777 0.038 Uiso 1 1 calc R . .
C28 C 0.1890(3) -0.0481(3) 0.3545(2) 0.0414(9) Uani 1 1 d . . .
H28A H 0.1519 -0.0062 0.3774 0.062 Uiso 1 1 calc R . .
H28B H 0.2641 -0.0358 0.3798 0.062 Uiso 1 1 calc R . .
H28C H 0.1541 -0.1047 0.3557 0.062 Uiso 1 1 calc R . .
C29 C 0.0662(3) -0.0532(3) 0.2415(2) 0.0440(9) Uani 1 1 d . . .
H29A H 0.0384 -0.0058 0.2658 0.066 Uiso 1 1 calc R . .
H29B H 0.0243 -0.1065 0.2448 0.066 Uiso 1 1 calc R . .
H29C H 0.0606 -0.0530 0.1914 0.066 Uiso 1 1 calc R . .
C30 C 0.1844(3) 0.2088(2) 0.26144(17) 0.0264(7) Uani 1 1 d . . .
C31 C 0.1599(3) 0.1837(2) 0.32869(18) 0.0313(7) Uani 1 1 d . . .
H31A H 0.0829 0.1777 0.3275 0.047 Uiso 1 1 calc R . .
H31B H 0.2002 0.2276 0.3709 0.047 Uiso 1 1 calc R . .
H31C H 0.1811 0.1298 0.3304 0.047 Uiso 1 1 calc R . .
C32 C 0.1168(3) 0.1431(2) 0.19464(18) 0.0331(8) Uani 1 1 d . . .
H32A H 0.0407 0.1373 0.1962 0.050 Uiso 1 1 calc R . .
H32B H 0.1377 0.0885 0.1928 0.050 Uiso 1 1 calc R . .
H32C H 0.1290 0.1617 0.1523 0.050 Uiso 1 1 calc R . .
C33 C 0.1521(3) 0.2943(2) 0.26091(19) 0.0341(8) Uani 1 1 d . . .
H33A H 0.0744 0.2878 0.2570 0.051 Uiso 1 1 calc R . .
H33B H 0.1718 0.3133 0.2203 0.051 Uiso 1 1 calc R . .
H33C H 0.1896 0.3363 0.3051 0.051 Uiso 1 1 calc R . .
C34 C 0.3735(3) 0.05831(19) 0.09238(16) 0.0258(7) Uani 1 1 d . . .
C35 C 0.4490(3) -0.0017(2) 0.10833(18) 0.0334(8) Uani 1 1 d . . .
H35A H 0.4237 -0.0566 0.0736 0.050 Uiso 1 1 calc R . .
H35B H 0.4495 -0.0092 0.1562 0.050 Uiso 1 1 calc R . .
H35C H 0.5219 0.0227 0.1053 0.050 Uiso 1 1 calc R . .
C36 C 0.2597(3) 0.0144(2) 0.09244(18) 0.0324(8) Uani 1 1 d . . .
H36A H 0.2377 -0.0379 0.0543 0.049 Uiso 1 1 calc R . .
H36B H 0.2100 0.0520 0.0847 0.049 Uiso 1 1 calc R . .
H36C H 0.2586 0.0010 0.1383 0.049 Uiso 1 1 calc R . .
C37 C 0.3781(3) 0.0719(2) 0.01834(17) 0.0328(8) Uani 1 1 d . . .
H37A H 0.3535 0.0175 -0.0173 0.049 Uiso 1 1 calc R . .
H37B H 0.4520 0.0960 0.0174 0.049 Uiso 1 1 calc R . .
H37C H 0.3315 0.1107 0.0077 0.049 Uiso 1 1 calc R . .
C38 C 0.1861(3) 0.4199(3) -0.0187(2) 0.0386(8) Uani 1 1 d . . .
H38A H 0.1138 0.3901 -0.0195 0.058 Uiso 1 1 calc R . .
H38B H 0.2083 0.3947 -0.0622 0.058 Uiso 1 1 calc R . .
H38C H 0.1860 0.4797 -0.0158 0.058 Uiso 1 1 calc R . .
C39 C 0.2639(3) 0.4122(2) 0.04531(17) 0.0264(7) Uani 1 1 d . . .
C40 C 0.3619(3) 0.4683(2) 0.06369(17) 0.0259(7) Uani 1 1 d . . .
H40A H 0.3795 0.4968 0.0291 0.031 Uiso 1 1 calc R . .
C41 C 0.4384(2) 0.48781(19) 0.12769(17) 0.0235(6) Uani 1 1 d . . .
C42 C 0.5134(3) 0.5733(2) 0.14524(19) 0.0324(8) Uani 1 1 d . . .
H42A H 0.5702 0.5783 0.1867 0.049 Uiso 1 1 calc R . .
H42B H 0.4730 0.6180 0.1559 0.049 Uiso 1 1 calc R . .
H42C H 0.5455 0.5787 0.1046 0.049 Uiso 1 1 calc R . .
C43 C 0.1236(3) 0.3190(2) 0.07085(18) 0.0289(7) Uani 1 1 d . . .
C44 C 0.0589(3) 0.3712(3) 0.10180(19) 0.0366(8) Uani 1 1 d . . .
C45 C -0.0514(3) 0.3398(3) 0.0876(2) 0.0498(11) Uani 1 1 d . . .
H45A H -0.0961 0.3742 0.1079 0.060 Uiso 1 1 calc R . .
C46 C -0.0970(3) 0.2601(4) 0.0447(3) 0.0615(13) Uani 1 1 d . . .
H46A H -0.1726 0.2403 0.0351 0.074 Uiso 1 1 calc R . .
C47 C -0.0330(3) 0.2090(3) 0.0158(2) 0.0490(10) Uani 1 1 d . . .
H47A H -0.0651 0.1536 -0.0128 0.059 Uiso 1 1 calc R . .
C48 C 0.0782(3) 0.2369(2) 0.02762(18) 0.0345(8) Uani 1 1 d . . .
C49 C 0.1016(3) 0.4604(3) 0.1490(2) 0.0405(9) Uani 1 1 d . . .
H49A H 0.1817 0.4707 0.1602 0.049 Uiso 1 1 calc R . .
C50 C 0.0678(5) 0.5276(3) 0.1124(3) 0.0692(14) Uani 1 1 d . . .
H50A H 0.0935 0.5223 0.0680 0.104 Uiso 1 1 calc R . .
H50B H 0.0991 0.5840 0.1438 0.104 Uiso 1 1 calc R . .
H50C H -0.0106 0.5195 0.1020 0.104 Uiso 1 1 calc R . .
C51 C 0.0631(4) 0.4724(3) 0.2191(2) 0.0523(11) Uani 1 1 d . . .
H51A H 0.0995 0.5278 0.2505 0.079 Uiso 1 1 calc R . .
H51B H 0.0799 0.4279 0.2421 0.079 Uiso 1 1 calc R . .
H51C H -0.0146 0.4691 0.2096 0.079 Uiso 1 1 calc R . .
C52 C 0.1448(3) 0.1791(2) -0.00650(19) 0.0350(8) Uani 1 1 d . . .
H52A H 0.2109 0.1838 0.0300 0.042 Uiso 1 1 calc R . .
C53 C 0.0876(4) 0.0854(3) -0.0305(2) 0.0482(10) Uani 1 1 d . . .
H53A H 0.0612 0.0686 0.0090 0.072 Uiso 1 1 calc R . .
H53B H 0.1382 0.0506 -0.0455 0.072 Uiso 1 1 calc R . .
H53C H 0.0271 0.0774 -0.0704 0.072 Uiso 1 1 calc R . .
C54 C 0.1812(3) 0.2047(3) -0.0700(2) 0.0447(9) Uani 1 1 d . . .
H54A H 0.2158 0.1616 -0.0938 0.067 Uiso 1 1 calc R . .
H54B H 0.2322 0.2591 -0.0534 0.067 Uiso 1 1 calc R . .
H54C H 0.1187 0.2100 -0.1035 0.067 Uiso 1 1 calc R . .
C55 C 0.5152(3) 0.47286(19) 0.24118(16) 0.0252(7) Uani 1 1 d . . .
C56 C 0.4773(3) 0.5211(2) 0.29576(17) 0.0312(7) Uani 1 1 d . . .
C57 C 0.5517(3) 0.5669(2) 0.35741(19) 0.0421(9) Uani 1 1 d . . .
H57A H 0.5278 0.6004 0.3949 0.051 Uiso 1 1 calc R . .
C58 C 0.6580(4) 0.5647(3) 0.3649(2) 0.0469(10) Uani 1 1 d . . .
H58A H 0.7079 0.5983 0.4065 0.056 Uiso 1 1 calc R . .
C59 C 0.6931(3) 0.5138(2) 0.31248(19) 0.0395(9) Uani 1 1 d . . .
H59A H 0.7671 0.5115 0.3190 0.047 Uiso 1 1 calc R . .
C60 C 0.6229(3) 0.4655(2) 0.24995(17) 0.0273(7) Uani 1 1 d . . .
C61 C 0.3602(3) 0.5271(2) 0.28926(19) 0.0356(8) Uani 1 1 d . . .
H61A H 0.3167 0.4797 0.2489 0.043 Uiso 1 1 calc R . .
C62 C 0.3409(4) 0.6100(3) 0.2730(3) 0.0592(12) Uani 1 1 d . . .
H62A H 0.3580 0.6125 0.2269 0.089 Uiso 1 1 calc R . .
H62B H 0.3869 0.6576 0.3101 0.089 Uiso 1 1 calc R . .
H62C H 0.2655 0.6131 0.2715 0.089 Uiso 1 1 calc R . .
C63 C 0.3209(4) 0.5180(2) 0.3565(2) 0.0435(9) Uani 1 1 d . . .
H63A H 0.3379 0.4667 0.3688 0.065 Uiso 1 1 calc R . .
H63B H 0.2430 0.5140 0.3482 0.065 Uiso 1 1 calc R . .
H63C H 0.3564 0.5674 0.3957 0.065 Uiso 1 1 calc R . .
C64 C 0.6659(3) 0.4103(2) 0.19307(18) 0.0312(7) Uani 1 1 d . . .
H64A H 0.6036 0.3671 0.1612 0.037 Uiso 1 1 calc R . .
C65 C 0.7450(3) 0.3631(2) 0.2260(2) 0.0383(8) Uani 1 1 d . . .
H65A H 0.7109 0.3307 0.2551 0.057 Uiso 1 1 calc R . .
H65B H 0.8086 0.4039 0.2558 0.057 Uiso 1 1 calc R . .
H65C H 0.7664 0.3246 0.1882 0.057 Uiso 1 1 calc R . .
C66 C 0.7179(3) 0.4604(3) 0.1472(2) 0.0473(10) Uani 1 1 d . . .
H66A H 0.7466 0.4228 0.1130 0.071 Uiso 1 1 calc R . .
H66B H 0.7763 0.5058 0.1775 0.071 Uiso 1 1 calc R . .
H66C H 0.6641 0.4849 0.1217 0.071 Uiso 1 1 calc R . .
C1L C 0.9478(8) -0.2240(6) 0.4163(4) 0.090(4) Uiso 0.50 1 d PG . .
C2L C 0.8652(6) -0.2289(6) 0.3593(5) 0.095(4) Uiso 0.50 1 d PG . .
H2L H 0.8039 -0.2066 0.3673 0.114 Uiso 0.50 1 calc PR . .
C3L C 0.8725(7) -0.2665(6) 0.2905(4) 0.104(4) Uiso 0.50 1 d PG . .
H3L H 0.8161 -0.2698 0.2516 0.124 Uiso 0.50 1 calc PR . .
C4L C 0.9623(8) -0.2992(6) 0.2787(4) 0.103(4) Uiso 0.50 1 d PG . .
H4L H 0.9672 -0.3248 0.2317 0.123 Uiso 0.50 1 calc PR . .
C5L C 1.0448(7) -0.2943(6) 0.3357(5) 0.101(4) Uiso 0.50 1 d PG . .
H5L H 1.1062 -0.3166 0.3276 0.122 Uiso 0.50 1 calc PR . .
C6L C 1.0375(7) -0.2567(6) 0.4045(4) 0.096(4) Uiso 0.50 1 d PG . .
H6L H 1.0939 -0.2534 0.4434 0.115 Uiso 0.50 1 calc PR . .
C7L C 0.9403(14) -0.1792(10) 0.4909(8) 0.111(5) Uiso 0.50 1 d P . .
H7L1 H 0.9484 -0.1184 0.4950 0.167 Uiso 0.50 1 calc PR . .
H7L2 H 0.9975 -0.1891 0.5257 0.167 Uiso 0.50 1 calc PR . .
H7L3 H 0.8704 -0.2014 0.4999 0.167 Uiso 0.50 1 calc PR . .
C8L C 1.0874(5) 0.4552(5) 0.4614(4) 0.087(4) Uiso 0.50 1 d PGD A -1
C9L C 1.0404(6) 0.5071(5) 0.4246(3) 0.065(3) Uiso 0.50 1 d PG A -1
H9L H 1.0591 0.5133 0.3812 0.079 Uiso 0.50 1 calc PR A -1
C10L C 0.9660(5) 0.5501(4) 0.4511(3) 0.0453(19) Uiso 0.50 1 d PG A -1
H10L H 0.9339 0.5856 0.4259 0.054 Uiso 0.50 1 calc PR A -1
C11L C 0.9386(4) 0.5410(3) 0.5145(3) 0.0355(16) Uiso 0.50 1 d PG A -1
H11L H 0.8878 0.5704 0.5326 0.043 Uiso 0.50 1 calc PR A -1
C12L C 0.9856(5) 0.4891(4) 0.5514(3) 0.054(2) Uiso 0.50 1 d PG A -1
H12L H 0.9669 0.4829 0.5947 0.065 Uiso 0.50 1 calc PR A -1
C13L C 1.0600(6) 0.4462(4) 0.5248(4) 0.073(3) Uiso 0.50 1 d PG A -1
H13L H 1.0921 0.4106 0.5501 0.087 Uiso 0.50 1 calc PR A -1
C14L C 1.1560(10) 0.3979(8) 0.4605(8) 0.101(4) Uiso 0.50 1 d PD A -1
H14D H 1.1725 0.3829 0.4133 0.152 Uiso 0.50 1 calc PR A -1
H14E H 1.1210 0.3468 0.4715 0.152 Uiso 0.50 1 calc PR A -1
H14F H 1.2226 0.4238 0.4960 0.152 Uiso 0.50 1 calc PR A -1

loop_
_atom_site_aniso_label
_atom_site_aniso_U_11
_atom_site_aniso_U_22
_atom_site_aniso_U_33
_atom_site_aniso_U_23
_atom_site_aniso_U_13
_atom_site_aniso_U_12
Si1 0.0209(4) 0.0215(4) 0.0171(4) 0.0059(3) 0.0065(3) 0.0056(3)
Si2 0.0205(4) 0.0195(4) 0.0170(4) 0.0052(3) 0.0063(3) 0.0034(3)
Al1 0.0201(5) 0.0179(4) 0.0163(4) 0.0046(3) 0.0050(3) 0.0037(3)
Al2 0.0173(4) 0.0200(4) 0.0184(4) 0.0063(3) 0.0045(3) 0.0035(3)
N1 0.0227(13) 0.0199(12) 0.0182(12) 0.0041(10) 0.0046(10) 0.0041(10)
N2 0.0235(14) 0.0208(12) 0.0199(12) 0.0052(10) 0.0049(10) 0.0030(10)
N3 0.0313(15) 0.0292(14) 0.0201(13) 0.0084(11) 0.0118(11) 0.0101(11)
N4 0.0341(16) 0.0378(16) 0.0242(15) 0.0115(12) 0.0081(12) 0.0192(13)
N5 0.081(3) 0.087(3) 0.0369(19) 0.0335(19) 0.0343(19) 0.049(2)
N6 0.0199(13) 0.0194(12) 0.0175(12) 0.0045(10) 0.0051(10) 0.0038(10)
N7 0.0202(13) 0.0200(12) 0.0196(12) 0.0058(10) 0.0064(10) 0.0033(10)
N8 0.0311(15) 0.0257(13) 0.0205(14) 0.0034(11) 0.0056(11) 0.0079(11)
N9 0.0357(16) 0.0313(15) 0.0255(16) 0.0032(12) 0.0049(12) 0.0124(12)
N10 0.062(2) 0.053(2) 0.0272(18) -0.0022(15) 0.0138(16) 0.0161(17)
N11 0.0236(14) 0.0301(14) 0.0305(14) 0.0120(11) 0.0122(12) 0.0057(11)
N12 0.0267(15) 0.0295(14) 0.0402(17) 0.0130(12) 0.0139(14) 0.0074(12)
N13 0.0379(18) 0.060(2) 0.051(2) 0.0176(17) 0.0279(17) 0.0097(16)
N14 0.0185(13) 0.0291(13) 0.0241(13) 0.0116(11) 0.0049(11) 0.0042(11)
N15 0.0208(13) 0.0210(12) 0.0213(12) 0.0068(10) 0.0057(10) 0.0055(10)
N16 0.0267(14) 0.0239(13) 0.0234(13) 0.0087(11) 0.0109(11) 0.0050(11)
N17 0.0321(15) 0.0269(13) 0.0226(13) 0.0077(11) 0.0072(13) 0.0074(12)
N18 0.049(2) 0.0482(19) 0.0420(18) 0.0220(15) 0.0255(16) 0.0062(15)
C1 0.0297(18) 0.0366(18) 0.0241(16) 0.0088(14) 0.0007(14) 0.0079(14)
C2 0.0272(17) 0.0240(15) 0.0193(14) 0.0031(12) 0.0065(13) 0.0085(13)
C3 0.0317(18) 0.0276(16) 0.0184(14) 0.0091(12) 0.0063(13) 0.0076(13)
C4 0.0307(17) 0.0223(15) 0.0239(16) 0.0086(12) 0.0121(13) 0.0088(13)
C5 0.044(2) 0.0262(16) 0.0346(19) 0.0144(14) 0.0098(16) 0.0058(15)
C6 0.0184(15) 0.0249(15) 0.0219(15) 0.0074(12) 0.0005(12) 0.0004(12)
C7 0.0223(16) 0.0291(16) 0.0226(15) 0.0066(13) 0.0021(13) 0.0063(13)
C8 0.0213(17) 0.0417(19) 0.0349(18) 0.0106(15) 0.0081(14) 0.0058(14)
C9 0.0198(17) 0.042(2) 0.0390(19) 0.0099(16) 0.0032(15) -0.0055(14)
C10 0.0293(18) 0.0305(17) 0.0296(17) 0.0042(14) -0.0009(14) -0.0043(14)
C11 0.0276(17) 0.0273(16) 0.0213(15) 0.0049(13) 0.0026(13) 0.0037(13)
C12 0.0238(17) 0.0327(17) 0.0304(17) 0.0037(14) 0.0094(14) 0.0067(14)
C13 0.053(2) 0.039(2) 0.045(2) 0.0089(17) 0.0148(19) 0.0236(18)
C14 0.038(2) 0.045(2) 0.0330(19) 0.0025(16) 0.0133(16) 0.0090(17)
C15 0.037(2) 0.0253(16) 0.0298(17) 0.0033(13) 0.0098(15) 0.0022(14)
C16 0.089(4) 0.040(2) 0.040(2) 0.0106(18) 0.030(2) 0.024(2)
C17 0.044(2) 0.0288(18) 0.041(2) 0.0055(15) 0.0112(17) 0.0050(16)
C18 0.0328(18) 0.0175(14) 0.0232(15) 0.0055(12) 0.0043(13) -0.0013(13)
C19 0.043(2) 0.0206(15) 0.0286(17) 0.0079(13) 0.0090(15) 0.0030(14)
C20 0.059(3) 0.0206(16) 0.0322(19) 0.0017(14) 0.0103(17) 0.0049(16)
C21 0.061(3) 0.0258(18) 0.035(2) 0.0021(15) -0.0019(19) -0.0051(17)
C22 0.036(2) 0.0344(19) 0.039(2) 0.0124(16) -0.0040(16) -0.0070(16)
C23 0.0329(19) 0.0274(16) 0.0264(16) 0.0117(13) 0.0022(14) -0.0030(14)
C24 0.045(2) 0.0199(15) 0.040(2) 0.0031(14) 0.0164(17) 0.0082(15)
C25 0.066(3) 0.040(2) 0.051(2) 0.0141(18) 0.030(2) 0.022(2)
C26 0.047(2) 0.039(2) 0.045(2) 0.0084(17) 0.0124(18) 0.0142(18)
C27 0.0254(18) 0.0341(18) 0.0352(18) 0.0128(15) 0.0055(14) 0.0000(14)
C28 0.039(2) 0.051(2) 0.039(2) 0.0183(17) 0.0151(17) 0.0058(18)
C29 0.027(2) 0.048(2) 0.054(2) 0.0170(19) 0.0021(17) -0.0031(16)
C30 0.0228(16) 0.0323(17) 0.0285(17) 0.0115(14) 0.0104(13) 0.0080(13)
C31 0.0262(18) 0.0445(19) 0.0301(17) 0.0141(15) 0.0149(14) 0.0117(15)
C32 0.0232(17) 0.046(2) 0.0313(18) 0.0136(15) 0.0062(14) 0.0047(15)
C33 0.0314(19) 0.044(2) 0.0376(19) 0.0189(16) 0.0155(15) 0.0189(16)
C34 0.0337(18) 0.0228(15) 0.0203(15) 0.0030(12) 0.0088(13) 0.0043(13)
C35 0.048(2) 0.0256(16) 0.0286(17) 0.0043(13) 0.0145(16) 0.0111(15)
C36 0.036(2) 0.0292(17) 0.0260(17) 0.0021(13) 0.0057(15) -0.0038(14)
C37 0.048(2) 0.0281(17) 0.0208(16) 0.0024(13) 0.0104(15) 0.0058(15)
C38 0.0303(19) 0.053(2) 0.038(2) 0.0271(17) 0.0026(16) 0.0085(17)
C39 0.0251(17) 0.0346(17) 0.0258(16) 0.0152(13) 0.0074(13) 0.0116(14)
C40 0.0268(17) 0.0273(16) 0.0292(16) 0.0155(13) 0.0086(14) 0.0076(13)
C41 0.0235(16) 0.0231(15) 0.0284(16) 0.0099(13) 0.0102(13) 0.0080(12)
C42 0.0363(19) 0.0246(16) 0.0373(19) 0.0126(14) 0.0070(15) 0.0036(14)
C43 0.0175(16) 0.0441(19) 0.0308(17) 0.0226(15) 0.0042(13) 0.0056(14)
C44 0.0236(18) 0.058(2) 0.0374(19) 0.0246(17) 0.0076(15) 0.0148(16)
C45 0.0232(19) 0.084(3) 0.049(2) 0.024(2) 0.0118(18) 0.016(2)
C46 0.021(2) 0.102(4) 0.061(3) 0.030(3) 0.009(2) 0.000(2)
C47 0.028(2) 0.070(3) 0.044(2) 0.021(2) 0.0032(17) -0.0079(19)
C48 0.0213(17) 0.051(2) 0.0308(18) 0.0197(16) 0.0015(14) -0.0015(15)
C49 0.033(2) 0.056(2) 0.044(2) 0.0204(18) 0.0148(17) 0.0238(18)
C50 0.089(4) 0.069(3) 0.069(3) 0.038(3) 0.026(3) 0.036(3)
C51 0.061(3) 0.060(3) 0.053(3) 0.024(2) 0.024(2) 0.037(2)
C52 0.0268(18) 0.0406(19) 0.0309(18) 0.0093(15) -0.0012(14) -0.0051(15)
C53 0.047(2) 0.044(2) 0.039(2) 0.0091(17) -0.0088(18) -0.0123(18)
C54 0.046(2) 0.049(2) 0.035(2) 0.0111(17) 0.0074(18) 0.0007(18)
C55 0.0303(17) 0.0211(15) 0.0222(15) 0.0070(12) 0.0037(13) -0.0004(13)
C56 0.042(2) 0.0250(16) 0.0253(16) 0.0043(13) 0.0080(15) 0.0048(14)
C57 0.056(3) 0.0355(19) 0.0277(18) -0.0012(15) 0.0041(17) 0.0062(18)
C58 0.052(3) 0.041(2) 0.031(2) -0.0016(16) -0.0074(18) -0.0050(18)
C59 0.033(2) 0.043(2) 0.0344(19) 0.0093(16) -0.0032(16) -0.0019(16)
C60 0.0271(17) 0.0284(16) 0.0252(16) 0.0095(13) 0.0043(13) -0.0005(13)
C61 0.043(2) 0.0317(18) 0.0337(19) 0.0038(15) 0.0138(16) 0.0124(16)
C62 0.062(3) 0.054(3) 0.084(3) 0.035(2) 0.036(3) 0.032(2)
C63 0.058(3) 0.0358(19) 0.038(2) 0.0042(16) 0.0206(19) 0.0106(18)
C64 0.0222(17) 0.0412(19) 0.0285(17) 0.0086(14) 0.0038(14) 0.0038(14)
C65 0.0269(19) 0.043(2) 0.043(2) 0.0130(17) 0.0011(16) 0.0053(16)
C66 0.042(2) 0.066(3) 0.049(2) 0.031(2) 0.0182(19) 0.021(2)

loop_
_atom_type_symbol
_atom_type_description
_atom_type_scat_dispersion_real
_atom_type_scat_dispersion_imag
_atom_type_scat_source
C C 0.0033 0.0016 'International Tables Vol C Tables 4.2.6.8 and 6.1.1.4'
H H 0.0000 0.0000 'International Tables Vol C Tables 4.2.6.8 and 6.1.1.4'
N N 0.0061 0.0033 'International Tables Vol C Tables 4.2.6.8 and 6.1.1.4'
Al Al 0.0645 0.0514 'International Tables Vol C Tables 4.2.6.8 and 6.1.1.4'
Si Si 0.0817 0.0704 'International Tables Vol C Tables 4.2.6.8 and 6.1.1.4'

loop_
_geom_angle_atom_site_label_1
_geom_angle_atom_site_label_2
_geom_angle_atom_site_label_3
_geom_angle
N7 Si1 N6 91.66(12)
N7 Si1 N8 109.56(12)
N6 Si1 N8 112.53(12)
N7 Si1 C30 113.28(13)
N6 Si1 C30 122.56(13)
N8 Si1 C30 106.37(14)
N7 Si1 Si2 46.09(8)
N6 Si1 Si2 45.58(8)
N8 Si1 Si2 121.97(10)
C30 Si1 Si2 131.14(11)
N6 Si2 N7 91.72(11)
N6 Si2 N11 109.68(13)
N7 Si2 N11 111.59(12)
N6 Si2 C34 112.81(13)
N7 Si2 C34 123.59(14)
N11 Si2 C34 106.48(14)
N6 Si2 Si1 46.05(8)
N7 Si2 Si1 45.69(8)
N11 Si2 Si1 121.35(10)
C34 Si2 Si1 131.58(11)
N6 Al1 N3 101.16(12)
N6 Al1 N2 123.12(11)
N3 Al1 N2 107.26(12)
N6 Al1 N1 120.85(11)
N3 Al1 N1 106.11(12)
N2 Al1 N1 97.07(11)
N7 Al2 N16 102.90(11)
N7 Al2 N14 122.69(12)
N16 Al2 N14 105.24(12)
N7 Al2 N15 122.00(11)
N16 Al2 N15 104.38(11)
N14 Al2 N15 97.55(11)
C2 N1 C6 115.1(3)
C2 N1 Al1 113.9(2)
C6 N1 Al1 130.3(2)
C4 N2 C18 115.5(2)
C4 N2 Al1 112.2(2)
C18 N2 Al1 132.3(2)
N4 N3 Al1 146.5(2)
N5 N4 N3 176.0(3)
Si2 N6 Si1 88.37(11)
Si2 N6 Al1 141.59(15)
Si1 N6 Al1 127.66(14)
Si1 N7 Si2 88.22(11)
Si1 N7 Al2 141.94(15)
Si2 N7 Al2 126.74(14)
N9 N8 Si1 125.6(2)
N10 N9 N8 174.6(4)
N12 N11 Si2 125.4(2)
N13 N12 N11 174.6(4)
C39 N14 C43 115.8(2)
C39 N14 Al2 111.6(2)
C43 N14 Al2 132.4(2)
C41 N15 C55 115.4(2)
C41 N15 Al2 113.5(2)
C55 N15 Al2 130.82(19)
N17 N16 Al2 133.6(2)
N18 N17 N16 176.7(3)
N1 C2 C3 122.9(3)
N1 C2 C1 121.5(3)
C3 C2 C1 115.6(3)
C4 C3 C2 127.0(3)
N2 C4 C3 123.0(3)
N2 C4 C5 121.0(3)
C3 C4 C5 115.9(3)
C7 C6 C11 121.3(3)
C7 C6 N1 119.3(3)
C11 C6 N1 119.2(3)
C8 C7 C6 118.2(3)
C8 C7 C12 119.1(3)
C6 C7 C12 122.7(3)
C9 C8 C7 121.3(3)
C8 C9 C10 120.0(3)
C9 C10 C11 120.9(3)
C10 C11 C6 117.9(3)
C10 C11 C15 120.2(3)
C6 C11 C15 121.9(3)
C7 C12 C14 112.4(3)
C7 C12 C13 111.8(3)
C14 C12 C13 109.4(3)
C16 C15 C11 114.7(3)
C16 C15 C17 109.7(3)
C11 C15 C17 112.2(3)
C19 C18 C23 121.5(3)
C19 C18 N2 118.5(3)
C23 C18 N2 120.0(3)
C20 C19 C18 118.1(3)
C20 C19 C24 118.8(3)
C18 C19 C24 123.0(3)
C21 C20 C19 121.0(3)
C20 C21 C22 120.3(3)
C21 C22 C23 121.3(4)
C22 C23 C18 117.6(3)
C22 C23 C27 120.4(3)
C18 C23 C27 122.0(3)
C19 C24 C26 113.6(3)
C19 C24 C25 112.7(3)
C26 C24 C25 107.9(3)
C23 C27 C29 113.5(3)
C23 C27 C28 113.7(3)
C29 C27 C28 107.9(3)
C32 C30 C33 107.8(3)
C32 C30 C31 110.1(3)
C33 C30 C31 108.3(3)
C32 C30 Si1 109.6(2)
C33 C30 Si1 106.3(2)
C31 C30 Si1 114.5(2)
C36 C34 C37 109.6(3)
C36 C34 C35 107.3(3)
C37 C34 C35 108.3(3)
C36 C34 Si2 110.5(2)
C37 C34 Si2 114.6(2)
C35 C34 Si2 106.2(2)
N14 C39 C40 123.3(3)
N14 C39 C38 121.1(3)
C40 C39 C38 115.6(3)
C39 C40 C41 127.4(3)
N15 C41 C40 122.9(3)
N15 C41 C42 122.2(3)
C40 C41 C42 114.9(3)
C48 C43 C44 121.0(3)
C48 C43 N14 120.0(3)
C44 C43 N14 118.9(3)
C45 C44 C43 118.2(4)
C45 C44 C49 117.5(4)
C43 C44 C49 124.3(3)
C46 C45 C44 121.4(4)
C45 C46 C47 119.9(4)
C46 C47 C48 121.4(4)
C47 C48 C43 118.0(4)
C47 C48 C52 119.4(4)
C43 C48 C52 122.6(3)
C44 C49 C51 111.9(3)
C44 C49 C50 112.2(4)
C51 C49 C50 108.0(3)
C48 C52 C54 112.7(3)
C48 C52 C53 113.5(3)
C54 C52 C53 108.5(3)
C60 C55 C56 121.4(3)
C60 C55 N15 119.4(3)
C56 C55 N15 118.9(3)
C57 C56 C55 117.9(3)
C57 C56 C61 119.3(3)
C55 C56 C61 122.8(3)
C58 C57 C56 121.3(4)
C57 C58 C59 120.1(3)
C58 C59 C60 121.6(4)
C59 C60 C55 117.5(3)
C59 C60 C64 119.7(3)
C55 C60 C64 122.8(3)
C56 C61 C62 111.6(3)
C56 C61 C63 111.6(3)
C62 C61 C63 109.6(3)
C66 C64 C65 109.9(3)
C66 C64 C60 112.5(3)
C65 C64 C60 111.2(3)
C2L C1L C6L 120.0
C2L C1L C7L 119.1(9)
C6L C1L C7L 120.8(9)
C3L C2L C1L 120.0
C2L C3L C4L 120.0
C5L C4L C3L 120.0
C4L C5L C6L 120.0
C5L C6L C1L 120.0
C9L C8L C13L 120.0
C9L C8L C14L 145.2(8)
C13L C8L C14L 94.7(8)
C10L C9L C8L 120.0
C9L C10L C11L 120.0
C12L C11L C10L 120.0
C11L C12L C13L 120.0
C12L C13L C8L 120.0

loop_
_geom_bond_atom_site_label_1
_geom_bond_atom_site_label_2
_geom_bond_distance
Si1 N7 1.737(2)
Si1 N6 1.748(2)
Si1 N8 1.762(3)
Si1 C30 1.892(3)
Si1 Si2 2.4266(11)
Si2 N6 1.734(2)
Si2 N7 1.749(2)
Si2 N11 1.758(3)
Si2 C34 1.892(3)
Al1 N6 1.808(2)
Al1 N3 1.839(3)
Al1 N2 1.909(3)
Al1 N1 1.912(3)
Al2 N7 1.812(2)
Al2 N16 1.851(3)
Al2 N14 1.902(3)
Al2 N15 1.921(3)
N1 C2 1.347(4)
N1 C6 1.458(4)
N2 C4 1.355(4)
N2 C18 1.455(4)
N3 N4 1.190(4)
N4 N5 1.150(4)
N8 N9 1.227(4)
N9 N10 1.139(4)
N11 N12 1.223(4)
N12 N13 1.140(4)
N14 C39 1.362(4)
N14 C43 1.451(4)
N15 C41 1.340(4)
N15 C55 1.467(4)
N16 N17 1.207(4)
N17 N18 1.151(4)
C1 C2 1.512(5)
C2 C3 1.405(5)
C3 C4 1.391(5)
C4 C5 1.516(4)
C6 C7 1.404(4)
C6 C11 1.407(4)
C7 C8 1.390(5)
C7 C12 1.527(4)
C8 C9 1.378(5)
C9 C10 1.386(5)
C10 C11 1.398(5)
C11 C15 1.528(5)
C12 C14 1.534(5)
C12 C13 1.542(5)
C15 C16 1.508(5)
C15 C17 1.531(5)
C18 C19 1.407(5)
C18 C23 1.409(5)
C19 C20 1.402(5)
C19 C24 1.519(5)
C20 C21 1.370(6)
C21 C22 1.387(6)
C22 C23 1.397(5)
C23 C27 1.524(5)
C24 C26 1.535(5)
C24 C25 1.539(5)
C27 C29 1.532(5)
C27 C28 1.541(5)
C30 C32 1.536(5)
C30 C33 1.542(4)
C30 C31 1.543(4)
C34 C36 1.533(5)
C34 C37 1.537(4)
C34 C35 1.543(5)
C38 C39 1.518(5)
C39 C40 1.385(5)
C40 C41 1.403(5)
C41 C42 1.515(4)
C43 C48 1.410(5)
C43 C44 1.412(5)
C44 C45 1.393(5)
C44 C49 1.522(6)
C45 C46 1.379(7)
C46 C47 1.380(7)
C47 C48 1.399(5)
C48 C52 1.514(5)
C49 C51 1.534(5)
C49 C50 1.534(6)
C52 C54 1.532(5)
C52 C53 1.539(5)
C55 C60 1.401(5)
C55 C56 1.403(5)
C56 C57 1.394(5)
C56 C61 1.518(5)
C57 C58 1.365(6)
C58 C59 1.375(6)
C59 C60 1.393(5)
C60 C64 1.528(5)
C61 C62 1.526(5)
C61 C63 1.530(5)
C64 C66 1.523(5)
C64 C65 1.527(5)
C1L C2L 1.3900
C1L C6L 1.3900
C1L C7L 1.524(16)
C2L C3L 1.3900
C3L C4L 1.3900
C4L C5L 1.3900
C5L C6L 1.3900
C8L C9L 1.3900
C8L C13L 1.3900
C8L C14L 1.3984(10)
C9L C10L 1.3900
C10L C11L 1.3900
C11L C12L 1.3900
C12L C13L 1.3900
